data_4106412
loop_
_publ_author_name
'Kenji Mochida'
'Katsuaki Kawasumi'
'Yasutomo Segawa'
'Kenichiro Itami'

_publ_section_title
;
 Direct Arylation of Polycyclic Aromatic Hydrocarbons through Palladium
 Catalysis
;
_journal_name_full 'Journal of the American Chemical Society'
_journal_page_first 10716
_journal_page_last 10719
_journal_paper_doi 10.1021/ja202975w
_journal_volume 133
_journal_year 2011
_chemical_formula_sum 'C25 H20'
_chemical_formula_weight 320.41
_chemical_name_systematic
; 
 ? 
;
_space_group_IT_number 14
_symmetry_cell_setting monoclinic
_symmetry_space_group_name_Hall '-P 2ybc'
_symmetry_space_group_name_H-M 'P 1 21/c 1'
_atom_sites_solution_hydrogens geom
_atom_sites_solution_primary direct
_atom_sites_solution_secondary difmap
_audit_creation_method SHELXL-97
_cell_angle_alpha 90.00
_cell_angle_beta 111.797(6)
_cell_angle_gamma 90.00
_cell_formula_units_Z 4
_cell_length_a 7.910(3)
_cell_length_b 29.258(11)
_cell_length_c 8.208(3)
_cell_measurement_reflns_used 3184
_cell_measurement_temperature 103(2)
_cell_measurement_theta_max 27.4825
_cell_measurement_theta_min 3.0137
_cell_volume 1763.8(11)
_computing_cell_refinement 'RIGAKU CrystalClear'
_computing_data_collection 'RIGAKU CrystalClear'
_computing_data_reduction 'RIGAKU CrystalClear'
_computing_molecular_graphics ORTEP-III
_computing_structure_refinement 'SHELXL-97 (Sheldrick, 1997)'
_computing_structure_solution SIR-97
_diffrn_ambient_temperature 103(2)
_diffrn_measured_fraction_theta_full 0.990
_diffrn_measured_fraction_theta_max 0.990
_diffrn_measurement_device_type
;
Saturn70 CCD (4x4 bin mode) with MicroMax-007
;
_diffrn_radiation_monochromator graphite
_diffrn_radiation_source 'fine-focus sealed tube'
_diffrn_radiation_type MoK\a
_diffrn_radiation_wavelength 0.71070
_diffrn_reflns_av_R_equivalents 0.0759
_diffrn_reflns_av_sigmaI/netI 0.0704
_diffrn_reflns_limit_h_max 9
_diffrn_reflns_limit_h_min -9
_diffrn_reflns_limit_k_max 34
_diffrn_reflns_limit_k_min -33
_diffrn_reflns_limit_l_max 9
_diffrn_reflns_limit_l_min -8
_diffrn_reflns_number 11789
_diffrn_reflns_theta_full 25.00
_diffrn_reflns_theta_max 25.00
_diffrn_reflns_theta_min 3.10
_exptl_absorpt_coefficient_mu 0.068
_exptl_absorpt_correction_T_max 0.9966
_exptl_absorpt_correction_T_min 0.9932
_exptl_absorpt_correction_type none
_exptl_crystal_colour Colorless
_exptl_crystal_density_diffrn 1.207
_exptl_crystal_description Block
_exptl_crystal_F_000 680
_exptl_crystal_size_max 0.10
_exptl_crystal_size_mid 0.05
_exptl_crystal_size_min 0.05
_refine_diff_density_max 0.193
_refine_diff_density_min -0.173
_refine_diff_density_rms 0.047
_refine_ls_extinction_method none
_refine_ls_goodness_of_fit_ref 1.050
_refine_ls_hydrogen_treatment constr
_refine_ls_matrix_type full
_refine_ls_number_parameters 229
_refine_ls_number_reflns 3082
_refine_ls_number_restraints 0
_refine_ls_restrained_S_all 1.050
_refine_ls_R_factor_all 0.1193
_refine_ls_R_factor_gt 0.0664
_refine_ls_shift/su_max 0.004
_refine_ls_shift/su_mean 0.001
_refine_ls_structure_factor_coef Fsqd
_refine_ls_weighting_details 'calc w=1/[\s^2^(Fo^2^)+(0.0606P)^2^+0.4091P] where P=(Fo^2^+2Fc^2^)/3'
_refine_ls_weighting_scheme calc
_refine_ls_wR_factor_gt 0.1331
_refine_ls_wR_factor_ref 0.1555
_reflns_number_gt 1875
_reflns_number_total 3082
_reflns_threshold_expression >2sigma(I)
_cod_data_source_file ja202975w_si_002_2.cif
_cod_data_source_block 2h
_cod_original_cell_volume 1763.8(12)
_cod_database_code 4106412

loop_
_symmetry_equiv_pos_as_xyz
'x, y, z'
'-x, y+1/2, -z+1/2'
'-x, -y, -z'
'x, -y-1/2, z-1/2'

loop_
_atom_site_label
_atom_site_type_symbol
_atom_site_fract_x
_atom_site_fract_y
_atom_site_fract_z
_atom_site_U_iso_or_equiv
_atom_site_adp_type
_atom_site_occupancy
_atom_site_symmetry_multiplicity
_atom_site_calc_flag
_atom_site_refinement_flags
C1 C 0.2328(4) 0.10604(9) 0.4885(3) 0.0221(6) Uani 1 1 d .
C2 C 0.3951(4) 0.12851(9) 0.4851(3) 0.0240(6) Uani 1 1 d .
C3 C 0.5682(4) 0.11689(10) 0.6012(3) 0.0300(7) Uani 1 1 d .
H1 H 0.5818 0.0938 0.6864 0.036 Uiso 1 1 calc R
C4 C 0.7219(4) 0.13853(10) 0.5947(4) 0.0341(7) Uani 1 1 d .
H2 H 0.8392 0.1302 0.6753 0.041 Uiso 1 1 calc R
C5 C 0.7051(4) 0.17207(10) 0.4719(4) 0.0338(8) Uani 1 1 d .
H3 H 0.8115 0.1867 0.4700 0.041 Uiso 1 1 calc R
C6 C 0.5353(4) 0.18503(10) 0.3502(4) 0.0297(7) Uani 1 1 d .
C7 C 0.5127(4) 0.21968(9) 0.2199(4) 0.0324(7) Uani 1 1 d .
H4 H 0.6174 0.2342 0.2133 0.039 Uiso 1 1 calc R
C8 C 0.3460(4) 0.23210(10) 0.1064(4) 0.0334(8) Uani 1 1 d .
H5 H 0.3362 0.2553 0.0224 0.040 Uiso 1 1 calc R
C9 C 0.1832(4) 0.21108(9) 0.1098(3) 0.0294(7) Uani 1 1 d .
C10 C 0.0106(4) 0.22236(10) -0.0074(4) 0.0372(8) Uani 1 1 d .
H6 H -0.0026 0.2457 -0.0915 0.045 Uiso 1 1 calc R
C11 C -0.1427(5) 0.20024(11) -0.0042(4) 0.0395(8) Uani 1 1 d .
H7 H -0.2595 0.2082 -0.0867 0.047 Uiso 1 1 calc R
C12 C -0.1261(4) 0.16649(10) 0.1189(4) 0.0332(7) Uani 1 1 d .
H8 H -0.2323 0.1517 0.1207 0.040 Uiso 1 1 calc R
C13 C 0.0444(4) 0.15383(9) 0.2409(3) 0.0272(7) Uani 1 1 d .
C14 C 0.0669(4) 0.11902(9) 0.3697(3) 0.0264(7) Uani 1 1 d .
H9 H -0.0387 0.1042 0.3729 0.032 Uiso 1 1 calc R
C15 C 0.3780(4) 0.16360(9) 0.3569(3) 0.0237(6) Uani 1 1 d .
C16 C 0.2020(4) 0.17604(9) 0.2367(3) 0.0249(7) Uani 1 1 d .
C17 C 0.2465(4) 0.06921(9) 0.6189(3) 0.0219(6) Uani 1 1 d .
C18 C 0.2513(3) 0.02341(9) 0.5729(3) 0.0227(6) Uani 1 1 d .
C19 C 0.2599(4) -0.01031(9) 0.6950(3) 0.0259(7) Uani 1 1 d .
H10 H 0.2666 -0.0414 0.6646 0.031 Uiso 1 1 calc R
C20 C 0.2590(4) -0.00018(10) 0.8599(3) 0.0287(7) Uani 1 1 d .
C21 C 0.2552(4) 0.04571(10) 0.9026(3) 0.0309(7) Uani 1 1 d .
H11 H 0.2551 0.0534 1.0150 0.037 Uiso 1 1 calc R
C22 C 0.2517(4) 0.08070(10) 0.7871(3) 0.0265(7) Uani 1 1 d .
C23 C 0.2482(4) 0.01018(9) 0.3941(3) 0.0292(7) Uani 1 1 d .
H12 H 0.1333 0.0202 0.3039 0.044 Uiso 1 1 calc R
H13 H 0.2591 -0.0231 0.3881 0.044 Uiso 1 1 calc R
H14 H 0.3503 0.0248 0.3742 0.044 Uiso 1 1 calc R
C24 C 0.2638(4) -0.03754(10) 0.9894(4) 0.0372(8) Uani 1 1 d .
H15 H 0.3590 -0.0307 1.1035 0.056 Uiso 1 1 calc R
H16 H 0.2899 -0.0669 0.9463 0.056 Uiso 1 1 calc R
H17 H 0.1455 -0.0391 1.0021 0.056 Uiso 1 1 calc R
C25 C 0.2570(5) 0.12976(10) 0.8449(4) 0.0383(8) Uani 1 1 d .
H18 H 0.2315 0.1312 0.9528 0.057 Uiso 1 1 calc R
H19 H 0.1652 0.1474 0.7526 0.057 Uiso 1 1 calc R
H20 H 0.3780 0.1426 0.8668 0.057 Uiso 1 1 calc R

loop_
_atom_site_aniso_label
_atom_site_aniso_U_11
_atom_site_aniso_U_22
_atom_site_aniso_U_33
_atom_site_aniso_U_23
_atom_site_aniso_U_13
_atom_site_aniso_U_12
C1 0.0298(16) 0.0187(15) 0.0219(14) -0.0033(11) 0.0142(13) 0.0012(12)
C2 0.0320(17) 0.0204(15) 0.0219(14) -0.0027(12) 0.0128(13) 0.0005(13)
C3 0.0380(19) 0.0254(16) 0.0283(16) 0.0007(13) 0.0143(14) 0.0004(14)
C4 0.0324(18) 0.0330(18) 0.0362(17) 0.0010(15) 0.0119(14) -0.0028(14)
C5 0.0353(19) 0.0294(18) 0.0398(18) -0.0054(14) 0.0175(15) -0.0067(14)
C6 0.0397(19) 0.0222(16) 0.0319(16) -0.0075(13) 0.0189(14) -0.0050(14)
C7 0.052(2) 0.0190(16) 0.0346(17) -0.0035(13) 0.0254(16) -0.0068(15)
C8 0.057(2) 0.0171(15) 0.0313(17) 0.0017(13) 0.0227(16) -0.0012(15)
C9 0.047(2) 0.0196(15) 0.0280(15) -0.0019(13) 0.0214(15) 0.0032(14)
C10 0.056(2) 0.0222(17) 0.0349(17) 0.0085(14) 0.0192(16) 0.0108(16)
C11 0.048(2) 0.0345(19) 0.0318(17) 0.0053(15) 0.0104(15) 0.0105(16)
C12 0.0325(18) 0.0303(18) 0.0336(17) 0.0013(14) 0.0087(14) 0.0051(14)
C13 0.0363(18) 0.0215(16) 0.0259(15) -0.0015(12) 0.0138(14) 0.0029(13)
C14 0.0333(17) 0.0205(15) 0.0277(15) -0.0011(13) 0.0139(13) -0.0011(13)
C15 0.0363(17) 0.0185(15) 0.0211(14) -0.0040(12) 0.0162(13) -0.0005(13)
C16 0.0338(17) 0.0199(16) 0.0245(15) -0.0055(12) 0.0147(13) 0.0020(13)
C17 0.0233(15) 0.0217(15) 0.0209(14) -0.0010(12) 0.0086(12) -0.0027(12)
C18 0.0233(15) 0.0235(15) 0.0218(14) -0.0001(12) 0.0089(12) 0.0012(12)
C19 0.0277(17) 0.0204(16) 0.0306(16) 0.0010(12) 0.0117(13) -0.0008(12)
C20 0.0341(18) 0.0293(17) 0.0224(15) 0.0030(13) 0.0101(13) -0.0047(13)
C21 0.0400(19) 0.0348(18) 0.0220(15) -0.0016(13) 0.0161(14) -0.0008(15)
C22 0.0331(17) 0.0244(16) 0.0237(15) -0.0009(13) 0.0126(13) 0.0027(13)
C23 0.0412(19) 0.0228(16) 0.0261(16) 0.0023(12) 0.0156(14) 0.0024(14)
C24 0.049(2) 0.0340(19) 0.0304(16) 0.0065(13) 0.0166(15) -0.0040(15)
C25 0.056(2) 0.0290(18) 0.0320(17) -0.0040(14) 0.0196(15) 0.0037(16)

loop_
_atom_type_symbol
_atom_type_description
_atom_type_scat_dispersion_real
_atom_type_scat_dispersion_imag
_atom_type_scat_source
C C 0.0033 0.0016 'International Tables Vol C Tables 4.2.6.8 and 6.1.1.4'
H H 0.0000 0.0000 'International Tables Vol C Tables 4.2.6.8 and 6.1.1.4'

loop_
_geom_angle_atom_site_label_1
_geom_angle_atom_site_label_2
_geom_angle_atom_site_label_3
_geom_angle
C14 C1 C2 118.8(2)
C14 C1 C17 120.5(2)
C2 C1 C17 120.7(2)
C3 C2 C15 118.5(3)
C3 C2 C1 122.0(2)
C15 C2 C1 119.5(2)
C4 C3 C2 121.1(3)
C4 C3 H1 119.5
C2 C3 H1 119.5
C5 C4 C3 120.3(3)
C5 C4 H2 119.8
C3 C4 H2 119.8
C4 C5 C6 121.5(3)
C4 C5 H3 119.2
C6 C5 H3 119.2
C5 C6 C15 118.6(3)
C5 C6 C7 123.0(3)
C15 C6 C7 118.3(3)
C8 C7 C6 121.5(3)
C8 C7 H4 119.2
C6 C7 H4 119.2
C7 C8 C9 121.6(3)
C7 C8 H5 119.2
C9 C8 H5 119.2
C10 C9 C16 119.0(3)
C10 C9 C8 122.9(3)
C16 C9 C8 118.0(3)
C11 C10 C9 121.3(3)
C11 C10 H6 119.3
C9 C10 H6 119.3
C10 C11 C12 120.1(3)
C10 C11 H7 120.0
C12 C11 H7 120.0
C11 C12 C13 121.1(3)
C11 C12 H8 119.4
C13 C12 H8 119.4
C12 C13 C16 119.0(3)
C12 C13 C14 122.7(3)
C16 C13 C14 118.4(3)
C1 C14 C13 123.2(3)
C1 C14 H9 118.4
C13 C14 H9 118.4
C6 C15 C16 120.6(2)
C6 C15 C2 120.0(3)
C16 C15 C2 119.4(2)
C13 C16 C15 120.6(2)
C13 C16 C9 119.5(3)
C15 C16 C9 119.9(3)
C18 C17 C22 120.1(2)
C18 C17 C1 120.0(2)
C22 C17 C1 119.9(2)
C19 C18 C17 119.0(2)
C19 C18 C23 119.9(2)
C17 C18 C23 121.1(2)
C20 C19 C18 122.4(3)
C20 C19 H10 118.8
C18 C19 H10 118.8
C19 C20 C21 117.4(2)
C19 C20 C24 121.5(3)
C21 C20 C24 121.1(2)
C22 C21 C20 122.5(2)
C22 C21 H11 118.8
C20 C21 H11 118.8
C21 C22 C17 118.7(3)
C21 C22 C25 119.8(2)
C17 C22 C25 121.6(2)
C18 C23 H12 109.5
C18 C23 H13 109.5
H12 C23 H13 109.5
C18 C23 H14 109.5
H12 C23 H14 109.5
H13 C23 H14 109.5
C20 C24 H15 109.5
C20 C24 H16 109.5
H15 C24 H16 109.5
C20 C24 H17 109.5
H15 C24 H17 109.5
H16 C24 H17 109.5
C22 C25 H18 109.5
C22 C25 H19 109.5
H18 C25 H19 109.5
C22 C25 H20 109.5
H18 C25 H20 109.5
H19 C25 H20 109.5

loop_
_geom_bond_atom_site_label_1
_geom_bond_atom_site_label_2
_geom_bond_distance
C1 C14 1.366(4)
C1 C2 1.452(4)
C1 C17 1.494(4)
C2 C3 1.389(4)
C2 C15 1.440(4)
C3 C4 1.389(4)
C3 H1 0.9500
C4 C5 1.377(4)
C4 H2 0.9500
C5 C6 1.396(4)
C5 H3 0.9500
C6 C15 1.412(4)
C6 C7 1.436(4)
C7 C8 1.352(4)
C7 H4 0.9500
C8 C9 1.436(4)
C8 H5 0.9500
C9 C10 1.386(4)
C9 C16 1.430(4)
C10 C11 1.383(4)
C10 H6 0.9500
C11 C12 1.384(4)
C11 H7 0.9500
C12 C13 1.398(4)
C12 H8 0.9500
C13 C16 1.418(4)
C13 C14 1.431(4)
C14 H9 0.9500
C15 C16 1.423(4)
C17 C18 1.397(4)
C17 C22 1.407(3)
C18 C19 1.390(4)
C18 C23 1.509(3)
C19 C20 1.388(4)
C19 H10 0.9500
C20 C21 1.391(4)
C20 C24 1.515(4)
C21 C22 1.388(4)
C21 H11 0.9500
C22 C25 1.507(4)
C23 H12 0.9800
C23 H13 0.9800
C23 H14 0.9800
C24 H15 0.9800
C24 H16 0.9800
C24 H17 0.9800
C25 H18 0.9800
C25 H19 0.9800
C25 H20 0.9800

loop_
_geom_torsion_atom_site_label_1
_geom_torsion_atom_site_label_2
_geom_torsion_atom_site_label_3
_geom_torsion_atom_site_label_4
_geom_torsion
C14 C1 C2 C3 -179.6(2)
C17 C1 C2 C3 0.1(4)
C14 C1 C2 C15 -0.3(4)
C17 C1 C2 C15 179.4(2)
C15 C2 C3 C4 0.1(4)
C1 C2 C3 C4 179.4(2)
C2 C3 C4 C5 -0.1(4)
C3 C4 C5 C6 -0.6(4)
C4 C5 C6 C15 1.3(4)
C4 C5 C6 C7 -179.7(3)
C5 C6 C7 C8 -178.6(3)
C15 C6 C7 C8 0.5(4)
C6 C7 C8 C9 -0.4(4)
C7 C8 C9 C10 -178.5(3)
C7 C8 C9 C16 -0.5(4)
C16 C9 C10 C11 -0.4(4)
C8 C9 C10 C11 177.7(3)
C9 C10 C11 C12 0.8(4)
C10 C11 C12 C13 -0.5(4)
C11 C12 C13 C16 -0.2(4)
C11 C12 C13 C14 -179.8(3)
C2 C1 C14 C13 0.1(4)
C17 C1 C14 C13 -179.6(2)
C12 C13 C14 C1 179.3(3)
C16 C13 C14 C1 -0.2(4)
C5 C6 C15 C16 179.4(2)
C7 C6 C15 C16 0.3(4)
C5 C6 C15 C2 -1.3(4)
C7 C6 C15 C2 179.6(2)
C3 C2 C15 C6 0.6(4)
C1 C2 C15 C6 -178.7(2)
C3 C2 C15 C16 180.0(2)
C1 C2 C15 C16 0.7(4)
C12 C13 C16 C15 -179.0(2)
C14 C13 C16 C15 0.6(4)
C12 C13 C16 C9 0.7(4)
C14 C13 C16 C9 -179.7(2)
C6 C15 C16 C13 178.6(2)
C2 C15 C16 C13 -0.8(4)
C6 C15 C16 C9 -1.1(4)
C2 C15 C16 C9 179.5(2)
C10 C9 C16 C13 -0.4(4)
C8 C9 C16 C13 -178.5(2)
C10 C9 C16 C15 179.3(2)
C8 C9 C16 C15 1.2(4)
C14 C1 C17 C18 85.0(3)
C2 C1 C17 C18 -94.7(3)
C14 C1 C17 C22 -93.9(3)
C2 C1 C17 C22 86.3(3)
C22 C17 C18 C19 0.4(4)
C1 C17 C18 C19 -178.5(2)
C22 C17 C18 C23 -179.3(2)
C1 C17 C18 C23 1.8(4)
C17 C18 C19 C20 1.8(4)
C23 C18 C19 C20 -178.6(2)
C18 C19 C20 C21 -2.1(4)
C18 C19 C20 C24 178.5(3)
C19 C20 C21 C22 0.3(4)
C24 C20 C21 C22 179.7(3)
C20 C21 C22 C17 1.8(4)
C20 C21 C22 C25 -177.0(3)
C18 C17 C22 C21 -2.1(4)
C1 C17 C22 C21 176.8(3)
C18 C17 C22 C25 176.6(3)
C1 C17 C22 C25 -4.4(4)

loop_
_cod_related_entry_id
_cod_related_entry_database
_cod_related_entry_code
1 ChemSpider 30660255
